data_4307098
loop_
_publ_author_name
'Wen-Tong Chen'
'Guo-Cong Guo'
'Ming-Sheng Wang'
'Gang Xu'
'Li-Zhen Cai'
'Takashiro Akitsu'
'Motoko Akita-Tanaka'
'Akiyuki Matsushita'
'Jin-Shun Huang'

_publ_section_title
;
Self-Assembly and Characterization of Cyano-Bridged Bimetallic [Ln-Fe]
and [Ln-Co] Complexes (Ln = La, Pr, Nd and Sm). Nature of the Magnetic
Interactions between the Ln3+ and Fe3+ Ions
;
_journal_name_full 'Inorganic Chemistry'
_journal_page_first 2105
_journal_page_last 2114
_journal_paper_doi 10.1021/ic061609p
_journal_volume 46
_journal_year 2007
_chemical_formula_moiety La(DMSO)4(H2O)3Fe(CN)6.H2O
_chemical_formula_sum 'C14 H32 Fe La N6 O8 S4'
_chemical_formula_weight 735.46
_chemical_melting_point ?
_chemical_name_common La(DMSO)4(H2O)3Fe(CN)6.H2O
_chemical_name_systematic La(DMSO)4(H2O)3Fe(CN)6.H2O
_space_group_IT_number 14
_symmetry_cell_setting monoclinic
_symmetry_space_group_name_Hall '-P 2yn'
_symmetry_space_group_name_H-M 'P 1 21/n 1'
_atom_sites_solution_hydrogens geom
_atom_sites_solution_primary direct
_atom_sites_solution_secondary difmap
_audit_creation_method SHELXL-97
_cell_angle_alpha 90.00
_cell_angle_beta 108.075(4)
_cell_angle_gamma 90.00
_cell_formula_units_Z 4
_cell_length_a 14.9846(14)
_cell_length_b 13.7509(12)
_cell_length_c 15.3843(15)
_cell_measurement_temperature 293(2)
_cell_volume 3013.5(5)
_computing_cell_refinement 'CrystalClear (Rigaku Corp., 2002)'
_computing_data_collection 'CrystalClear (Rigaku Corp., 2002)'
_computing_data_reduction 'CrystalClear (Rigaku Corp., 2002)'
_computing_publication_material 'Siemens SHELXTL^TM^ 5'
_computing_structure_refinement 'Siemens SHELXTL^TM^ 5'
_computing_structure_solution 'Siemens SHELXTL^TM^ 5'
_diffrn_ambient_temperature 293(2)
_diffrn_measured_fraction_theta_full 0.973
_diffrn_measured_fraction_theta_max 0.973
_diffrn_measurement_device_type 'Rigaku Mercury CCD'
_diffrn_measurement_method \w
_diffrn_radiation_monochromator graphite
_diffrn_radiation_source 'rotating-anode generator'
_diffrn_radiation_type MoK\a
_diffrn_radiation_wavelength 0.71073
_diffrn_reflns_av_R_equivalents 0.0512
_diffrn_reflns_av_sigmaI/netI 0.0670
_diffrn_reflns_limit_h_max 17
_diffrn_reflns_limit_h_min -17
_diffrn_reflns_limit_k_max 16
_diffrn_reflns_limit_k_min -15
_diffrn_reflns_limit_l_max 18
_diffrn_reflns_limit_l_min -18
_diffrn_reflns_number 19124
_diffrn_reflns_theta_full 25.03
_diffrn_reflns_theta_max 25.03
_diffrn_reflns_theta_min 3.09
_exptl_absorpt_coefficient_mu 2.200
_exptl_absorpt_correction_T_max 1.0000
_exptl_absorpt_correction_T_min 0.6371
_exptl_absorpt_correction_type multi-scan
_exptl_absorpt_process_details 'Sphere (Rigaku CrystalClear)'
_exptl_crystal_colour yellow
_exptl_crystal_density_diffrn 1.621
_exptl_crystal_density_meas ?
_exptl_crystal_density_method .
_exptl_crystal_description chip
_exptl_crystal_F_000 1476
_exptl_crystal_size_max 0.40
_exptl_crystal_size_mid 0.30
_exptl_crystal_size_min 0.20
_refine_diff_density_max 0.543
_refine_diff_density_min -1.097
_refine_diff_density_rms 0.095
_refine_ls_extinction_coef 0
_refine_ls_extinction_method none
_refine_ls_goodness_of_fit_ref 1.004
_refine_ls_hydrogen_treatment mixed
_refine_ls_matrix_type full
_refine_ls_number_parameters 327
_refine_ls_number_reflns 5185
_refine_ls_number_restraints 1
_refine_ls_restrained_S_all 1.004
_refine_ls_R_factor_all 0.0861
_refine_ls_R_factor_gt 0.0471
_refine_ls_shift/su_max 0.003
_refine_ls_shift/su_mean 0.000
_refine_ls_structure_factor_coef Fsqd
_refine_ls_weighting_details 'calc w=1/[\s^2^(Fo^2^)+(0.0529P)^2^+0.0000P] where P=(Fo^2^+2Fc^2^)/3'
_refine_ls_weighting_scheme calc
_refine_ls_wR_factor_gt 0.1053
_refine_ls_wR_factor_ref 0.1271
_reflns_number_gt 3410
_reflns_number_total 5185
_reflns_threshold_expression >2sigma(I)
_cod_data_source_file ic061609psi20060824_114410_01.cif
_cod_data_source_block 14
_cod_depositor_comments
;
The following automatic conversions were performed:
'_exptl_absorpt_correction_type' value 'Multi-scan' changed to
'multi-scan' according to
'/home/saulius/struct/CIF-dictionaries/cif_core.dic' dictionary named
'cif_core.dic' version 2.4.1 from 2010-06-29.

Automatic conversion script
Id: cif_fix_enum 1527 2010-12-29 10:47:43Z saulius 

The following automatic conversions were performed:

'_chemical_melting_point' value 'not measured' was changed to '?' -
the value is undefined or not given.

Automatic conversion script
Id: cif_fix_values 1646 2011-03-28 12:23:43Z adriana 
;
_cod_database_code 4307098

loop_
_symmetry_equiv_pos_as_xyz
'x, y, z'
'-x+1/2, y+1/2, -z+1/2'
'-x, -y, -z'
'x-1/2, -y-1/2, z-1/2'

loop_
_atom_site_label
_atom_site_type_symbol
_atom_site_fract_x
_atom_site_fract_y
_atom_site_fract_z
_atom_site_U_iso_or_equiv
_atom_site_adp_type
_atom_site_occupancy
_atom_site_symmetry_multiplicity
_atom_site_calc_flag
_atom_site_refinement_flags
_atom_site_disorder_assembly
_atom_site_disorder_group
La1 La 0.881095(10) 0.254699(10) 0.097002(10) 0.02828(4) Uani 1 1 d . . .
Fe1 Fe 1.25492(2) 0.24803(2) 0.07278(2) 0.02666(10) Uani 1 1 d . . .
C1 C 1.25897(19) 0.38769(19) 0.05752(17) 0.0354(9) Uani 1 1 d . . .
N1 N 1.25853(19) 0.46979(16) 0.04315(18) 0.0568(10) Uani 1 1 d . . .
C2 C 1.24843(19) 0.10860(19) 0.07602(17) 0.0370(9) Uani 1 1 d . . .
N2 N 1.24196(19) 0.02504(17) 0.07407(17) 0.0590(10) Uani 1 1 d . . .
C3 C 1.23211(19) 0.23582(18) -0.05806(19) 0.0378(9) Uani 1 1 d . . .
N3 N 1.2222(2) 0.22790(19) -0.13443(17) 0.0617(10) Uani 1 1 d . . .
C4 C 1.2801(2) 0.25400(18) 0.20402(19) 0.0385(9) Uani 1 1 d . . .
N4 N 1.2945(2) 0.25290(15) 0.28239(18) 0.0565(9) Uani 1 1 d . . .
C5 C 1.3883(2) 0.2372(2) 0.0930(2) 0.0483(10) Uani 1 1 d . . .
N5 N 1.4685(2) 0.2305(2) 0.1071(2) 0.0842(13) Uani 1 1 d . . .
C6 C 1.12228(19) 0.25541(17) 0.06307(18) 0.0330(8) Uani 1 1 d . . .
N6 N 1.04549(17) 0.25765(15) 0.06381(17) 0.0459(8) Uani 1 1 d . . .
O11 O 0.75087(14) 0.15216(14) 0.10899(15) 0.0621(8) Uani 1 1 d . . .
S11A S 0.73800(7) 0.04689(7) 0.13264(8) 0.0564(3) Uani 0.7960(16) 1 d P . .
S11B S 0.6867(3) 0.1040(3) 0.1658(3) 0.0564(3) Uani 0.20 1 d P . .
C11 C 0.7160(4) 0.0516(4) 0.2406(3) 0.171(3) Uani 1 1 d . . .
C12 C 0.6200(3) 0.0193(3) 0.0611(3) 0.1158(19) Uani 1 1 d . . .
O21 O 0.94555(15) 0.41615(14) 0.14517(15) 0.0632(8) Uani 1 1 d . . .
S21A S 1.01271(8) 0.48661(8) 0.12470(8) 0.0454(3) Uani 0.6657(16) 1 d P . .
S21B S 0.99780(17) 0.48987(17) 0.20355(16) 0.0454(3) Uani 0.33 1 d P . .
C21 C 0.9730(3) 0.6053(2) 0.1498(3) 0.0713(14) Uani 1 1 d . . .
C22 C 1.1180(2) 0.4788(3) 0.2106(3) 0.0767(15) Uani 1 1 d . . .
O31 O 0.95652(14) 0.09917(13) 0.15149(15) 0.0621(8) Uani 1 1 d . . .
S31A S 1.02226(6) 0.02738(6) 0.12865(6) 0.0417(3) Uani 0.9018(16) 1 d P . .
S31B S 0.9918(5) 0.0142(6) 0.1972(5) 0.0417(3) Uani 0.10 1 d P . .
C31 C 0.9713(3) -0.0902(2) 0.1366(3) 0.0742(14) Uani 1 1 d . . .
C32 C 1.1196(2) 0.0198(2) 0.2290(2) 0.0645(13) Uani 1 1 d . . .
O41 O 0.9195(3) 0.25789(18) 0.26310(18) 0.1100(14) Uani 1 1 d . . .
S41A S 0.96084(10) 0.26204(8) 0.36335(7) 0.0686(4) Uani 0.819(2) 1 d P . .
S41B S 1.0279(4) 0.2164(4) 0.3375(3) 0.0686(4) Uani 0.18 1 d P . .
C41 C 0.9526(4) 0.1420(3) 0.4033(3) 0.124(2) Uani 1 1 d . . .
C42 C 1.0841(5) 0.2665(4) 0.3827(5) 0.174(4) Uani 1 1 d . . .
O1W O 0.73828(13) 0.36193(14) 0.08157(13) 0.0533(7) Uani 1 1 d . . .
H1WA H 0.7137 0.3462 0.1202 0.080 Uiso 1 1 calc R . .
O2W O 0.83988(14) 0.35838(12) -0.05065(11) 0.0468(7) Uani 1 1 d . . .
H2WA H 0.7845 0.3745 -0.0651 0.070 Uiso 1 1 calc R . .
O3W O 0.83760(15) 0.15326(13) -0.04652(12) 0.0558(8) Uani 1 1 d . . .
H3WA H 0.7826 0.1363 -0.0592 0.084 Uiso 1 1 calc R . .
O4W O 0.62881(15) 0.34704(16) 0.18501(13) 0.0657(8) Uani 1 1 d D . .
H4WA H 0.6682(6) 0.3191(8) 0.2273(6) 0.057(9) Uiso 1 1 d D . .

loop_
_atom_site_aniso_label
_atom_site_aniso_U_11
_atom_site_aniso_U_22
_atom_site_aniso_U_33
_atom_site_aniso_U_23
_atom_site_aniso_U_13
_atom_site_aniso_U_12
La1 0.02594(7) 0.02903(8) 0.02825(7) 0.00156(7) 0.00605(6) -0.00195(7)
Fe1 0.02751(18) 0.02591(19) 0.02552(16) 0.00023(16) 0.00671(14) -0.00127(16)
C1 0.0379(16) 0.0375(15) 0.0303(14) -0.0014(12) 0.0100(12) -0.0033(13)
N1 0.0631(17) 0.0325(13) 0.0697(17) 0.0035(13) 0.0131(15) -0.0046(13)
C2 0.0395(16) 0.0429(16) 0.0261(14) -0.0025(12) 0.0066(12) -0.0066(13)
N2 0.082(2) 0.0339(14) 0.0565(16) -0.0044(12) 0.0150(15) -0.0023(13)
C3 0.0302(14) 0.0474(17) 0.0352(14) -0.0063(13) 0.0094(11) -0.0060(13)
N3 0.0698(18) 0.0797(19) 0.0350(13) -0.0030(13) 0.0153(13) -0.0157(15)
C4 0.0393(15) 0.0408(16) 0.0343(13) -0.0042(13) 0.0099(12) 0.0019(13)
N4 0.0818(19) 0.0446(15) 0.0415(13) -0.0012(12) 0.0166(13) -0.0082(13)
C5 0.0401(17) 0.063(2) 0.0378(16) 0.0030(15) 0.0059(13) -0.0036(15)
N5 0.0428(17) 0.129(3) 0.080(2) 0.0115(18) 0.0183(16) 0.0136(17)
C6 0.0355(14) 0.0298(14) 0.0332(13) -0.0016(12) 0.0101(11) -0.0056(12)
N6 0.0426(13) 0.0482(15) 0.0483(13) -0.0012(12) 0.0159(11) -0.0033(12)
O11 0.0514(12) 0.0459(12) 0.0970(15) 0.0207(11) 0.0350(11) -0.0066(10)
S11A 0.0466(5) 0.0365(5) 0.0952(7) 0.0090(5) 0.0354(5) -0.0005(4)
S11B 0.0466(5) 0.0365(5) 0.0952(7) 0.0090(5) 0.0354(5) -0.0005(4)
C11 0.253(6) 0.161(4) 0.123(3) 0.063(3) 0.095(3) -0.025(4)
C12 0.061(2) 0.136(3) 0.146(4) -0.037(3) 0.025(3) -0.062(2)
O21 0.0622(13) 0.0554(12) 0.0790(14) -0.0288(11) 0.0321(11) -0.0254(11)
S21A 0.0478(6) 0.0480(6) 0.0408(5) -0.0092(5) 0.0146(5) -0.0133(5)
S21B 0.0478(6) 0.0480(6) 0.0408(5) -0.0092(5) 0.0146(5) -0.0133(5)
C21 0.077(2) 0.0384(18) 0.098(3) 0.0083(18) 0.025(2) 0.0027(17)
C22 0.049(2) 0.076(2) 0.081(3) 0.009(2) -0.016(2) -0.0053(19)
O31 0.0514(12) 0.0416(11) 0.0980(16) 0.0287(11) 0.0302(11) 0.0248(10)
S31A 0.0351(5) 0.0432(5) 0.0450(5) 0.0105(4) 0.0096(4) 0.0055(4)
S31B 0.0351(5) 0.0432(5) 0.0450(5) 0.0105(4) 0.0096(4) 0.0055(4)
C31 0.072(2) 0.0380(18) 0.113(3) -0.0079(19) 0.030(2) -0.0112(17)
C32 0.0373(19) 0.076(2) 0.066(2) -0.0053(19) -0.0051(18) 0.0117(17)
O41 0.157(3) 0.125(2) 0.0321(13) 0.0019(13) 0.0066(16) 0.0119(19)
S41A 0.0915(8) 0.0723(8) 0.0352(5) -0.0041(5) 0.0096(5) 0.0209(6)
S41B 0.0915(8) 0.0723(8) 0.0352(5) -0.0041(5) 0.0096(5) 0.0209(6)
C41 0.150(4) 0.097(3) 0.125(4) 0.035(3) 0.041(3) -0.024(3)
C42 0.105(5) 0.167(6) 0.195(7) 0.028(4) -0.031(5) -0.026(4)
O1W 0.0489(11) 0.0522(12) 0.0693(12) 0.0152(10) 0.0337(10) 0.0125(10)
O2W 0.0651(13) 0.0363(11) 0.0380(10) 0.0075(9) 0.0147(10) 0.0100(10)
O3W 0.0830(15) 0.0395(11) 0.0439(11) -0.0020(9) 0.0181(11) -0.0152(11)
O4W 0.0635(14) 0.0932(17) 0.0430(12) 0.0134(12) 0.0204(10) 0.0179(13)

loop_
_atom_type_symbol
_atom_type_description
_atom_type_scat_dispersion_real
_atom_type_scat_dispersion_imag
_atom_type_scat_source
C C 0.0033 0.0016 'International Tables Vol C Tables 4.2.6.8 and 6.1.1.4'
H H 0.0000 0.0000 'International Tables Vol C Tables 4.2.6.8 and 6.1.1.4'
N N 0.0061 0.0033 'International Tables Vol C Tables 4.2.6.8 and 6.1.1.4'
O O 0.0106 0.0060 'International Tables Vol C Tables 4.2.6.8 and 6.1.1.4'
S S 0.1246 0.1234 'International Tables Vol C Tables 4.2.6.8 and 6.1.1.4'
Fe Fe 0.3463 0.8444 'International Tables Vol C Tables 4.2.6.8 and 6.1.1.4'
La La -0.2871 2.4523 'International Tables Vol C Tables 4.2.6.8 and 6.1.1.4'

loop_
_geom_angle_atom_site_label_1
_geom_angle_atom_site_label_2
_geom_angle_atom_site_label_3
_geom_angle
_geom_angle_site_symmetry_1
_geom_angle_site_symmetry_3
_geom_angle_publ_flag
O41 La1 O31 73.89(8) . . ?
O41 La1 O21 73.94(8) . . ?
O31 La1 O21 126.47(7) . . ?
O41 La1 O11 82.33(10) . . ?
O31 La1 O11 76.46(7) . . ?
O21 La1 O11 138.27(8) . . ?
O41 La1 O3W 147.19(7) . . ?
O31 La1 O3W 77.43(7) . . ?
O21 La1 O3W 137.66(7) . . ?
O11 La1 O3W 75.70(7) . . ?
O41 La1 O1W 90.31(10) . . ?
O31 La1 O1W 145.52(7) . . ?
O21 La1 O1W 75.17(7) . . ?
O11 La1 O1W 71.09(7) . . ?
O3W La1 O1W 104.90(6) . . ?
O41 La1 O2W 145.46(7) . . ?
O31 La1 O2W 137.92(7) . . ?
O21 La1 O2W 74.33(6) . . ?
O11 La1 O2W 113.73(6) . . ?
O3W La1 O2W 67.03(6) . . ?
O1W La1 O2W 68.59(7) . . ?
O41 La1 N6 105.59(11) . . ?
O31 La1 N6 73.89(7) . . ?
O21 La1 N6 75.07(7) . . ?
O11 La1 N6 145.52(7) . . ?
O3W La1 N6 81.01(7) . . ?
O1W La1 N6 140.56(7) . . ?
O2W La1 N6 78.85(7) . . ?
C2 Fe1 C5 88.70(12) . . ?
C2 Fe1 C4 90.59(11) . . ?
C5 Fe1 C4 88.73(13) . . ?
C2 Fe1 C1 174.76(11) . . ?
C5 Fe1 C1 91.48(12) . . ?
C4 Fe1 C1 94.64(11) . . ?
C2 Fe1 C3 86.94(11) . . ?
C5 Fe1 C3 90.05(12) . . ?
C4 Fe1 C3 177.27(11) . . ?
C1 Fe1 C3 87.83(11) . . ?
C2 Fe1 C6 89.73(11) . . ?
C5 Fe1 C6 175.14(12) . . ?
C4 Fe1 C6 86.69(12) . . ?
C1 Fe1 C6 90.50(11) . . ?
C3 Fe1 C6 94.46(12) . . ?
N1 C1 Fe1 176.0(2) . . ?
N2 C2 Fe1 177.0(2) . . ?
N3 C3 Fe1 177.4(3) . . ?
N4 C4 Fe1 176.8(2) . . ?
N5 C5 Fe1 178.6(3) . . ?
N6 C6 Fe1 175.1(2) . . ?
C6 N6 La1 169.8(2) . . ?
S11A O11 S11B 48.97(16) . . ?
S11A O11 La1 136.59(12) . . ?
S11B O11 La1 152.62(18) . . ?
S11B S11A O11 69.8(2) . . ?
S11B S11A C11 47.0(3) . . ?
O11 S11A C11 105.2(2) . . ?
S11B S11A C12 77.4(2) . . ?
O11 S11A C12 103.10(17) . . ?
C11 S11A C12 98.4(2) . . ?
S11A S11B C11 86.3(4) . . ?
S11A S11B O11 61.2(2) . . ?
C11 S11B O11 127.0(4) . . ?
S11A S11B C12 62.7(2) . . ?
C11 S11B C12 109.6(3) . . ?
O11 S11B C12 92.0(3) . . ?
S11B C11 S11A 46.7(3) . . ?
S11A C12 S11B 39.95(15) . . ?
S21B O21 S21A 52.87(14) . . ?
S21B O21 La1 158.51(16) . . ?
S21A O21 La1 138.74(15) . . ?
S21B S21A O21 60.37(14) . . ?
S21B S21A C22 70.59(18) . . ?
O21 S21A C22 108.31(17) . . ?
S21B S21A C21 67.00(17) . . ?
O21 S21A C21 104.50(17) . . ?
C22 S21A C21 100.12(17) . . ?
S21A S21B O21 66.76(15) . . ?
S21A S21B C21 70.61(18) . . ?
O21 S21B C21 110.46(19) . . ?
S21A S21B C22 65.77(18) . . ?
O21 S21B C22 109.1(2) . . ?
C21 S21B C22 99.6(2) . . ?
S21B C21 S21A 42.40(12) . . ?
S21A C22 S21B 43.64(12) . . ?
S31B O31 S31A 52.6(4) . . ?
S31B O31 La1 168.1(4) . . ?
S31A O31 La1 139.28(14) . . ?
S31B S31A O31 58.6(3) . . ?
S31B S31A C32 71.4(3) . . ?
O31 S31A C32 104.84(15) . . ?
S31B S31A C31 63.4(4) . . ?
O31 S31A C31 104.41(16) . . ?
C32 S31A C31 97.99(16) . . ?
S31A S31B O31 68.9(4) . . ?
S31A S31B C31 73.5(4) . . ?
O31 S31B C31 117.6(5) . . ?
S31A S31B C32 66.6(4) . . ?
O31 S31B C32 107.7(5) . . ?
C31 S31B C32 100.3(5) . . ?
S31B C31 S31A 43.0(3) . . ?
S31A C32 S31B 41.9(3) . . ?
S41A O41 S41B 48.0(2) . . ?
S41A O41 La1 169.3(3) . . ?
S41B O41 La1 122.9(3) . . ?
S41B S41A O41 77.4(3) . . ?
S41B S41A C42 39.9(3) . . ?
O41 S41A C42 104.7(3) . . ?
S41B S41A C41 78.9(3) . . ?
O41 S41A C41 105.91(18) . . ?
C42 S41A C41 98.8(3) . . ?
C42 S41B S41A 90.9(5) . . ?
C42 S41B O41 123.8(5) . . ?
S41A S41B O41 54.5(2) . . ?
C42 S41B C41 115.0(6) . . ?
S41A S41B C41 60.1(3) . . ?
O41 S41B C41 86.7(3) . . ?
S41A C41 S41B 41.0(2) . . ?
S41B C42 S41A 49.2(4) . . ?
La1 O1W H1WA 109.5 . . ?
La1 O2W H2WA 109.5 . . ?
La1 O3W H3WA 109.5 . . ?

loop_
_geom_bond_atom_site_label_1
_geom_bond_atom_site_label_2
_geom_bond_distance
_geom_bond_site_symmetry_2
_geom_bond_publ_flag
La1 O41 2.439(3) . ?
La1 O31 2.4425(18) . ?
La1 O21 2.4427(19) . ?
La1 O11 2.460(2) . ?
La1 O3W 2.5205(18) . ?
La1 O1W 2.549(2) . ?
La1 O2W 2.5892(17) . ?
La1 N6 2.667(3) . ?
Fe1 C2 1.921(3) . ?
Fe1 C5 1.930(3) . ?
Fe1 C4 1.937(3) . ?
Fe1 C1 1.938(3) . ?
Fe1 C3 1.942(3) . ?
Fe1 C6 1.949(3) . ?
C1 N1 1.150(3) . ?
C2 N2 1.153(3) . ?
C3 N3 1.143(4) . ?
C4 N4 1.157(4) . ?
C5 N5 1.158(4) . ?
C6 N6 1.155(4) . ?
O11 S11A 1.519(2) . ?
O11 S11B 1.627(5) . ?
S11A S11B 1.308(5) . ?
S11A C11 1.792(6) . ?
S11A C12 1.809(4) . ?
S11B C11 1.313(6) . ?
S11B C12 1.988(6) . ?
O21 S21B 1.418(3) . ?
O21 S21A 1.499(3) . ?
S21A S21B 1.301(3) . ?
S21A C22 1.719(3) . ?
S21A C21 1.820(4) . ?
S21B C21 1.776(4) . ?
S21B C22 1.777(5) . ?
O31 S31B 1.382(8) . ?
O31 S31A 1.511(2) . ?
S31A S31B 1.286(9) . ?
S31A C32 1.768(3) . ?
S31A C31 1.808(3) . ?
S31B C31 1.686(8) . ?
S31B C32 1.826(8) . ?
O41 S41A 1.474(3) . ?
O41 S41B 1.767(6) . ?
S41A S41B 1.345(6) . ?
S41A C42 1.778(7) . ?
S41A C41 1.779(4) . ?
S41B C42 1.141(8) . ?
S41B C41 2.014(8) . ?
O1W H1WA 0.8200 . ?
O2W H2WA 0.8200 . ?
O3W H3WA 0.8200 . ?
O4W H4WA 0.825(7) . ?

loop_
_geom_hbond_atom_site_label_D
_geom_hbond_atom_site_label_H
_geom_hbond_atom_site_label_A
_geom_hbond_distance_DH
_geom_hbond_distance_HA
_geom_hbond_distance_DA
_geom_hbond_angle_DHA
_geom_hbond_site_symmetry_A
O4W H4WA N3 0.825(7) 2.129(8) 2.885(3) 152.4(11) 4_566
O3W H3WA N2 0.82 2.25 2.702(3) 115.2 3_755
O2W H2WA N1 0.82 2.29 2.807(3) 121.4 3_765
